data_7031353
loop_
_publ_author_name
'Bomparola, Roberta'
'Davies, Robert P.'
'Hornaeur, Stefan'
'White, Andrew J. P.'

_publ_section_title
;
 Lithium heterocuprates: the influence of the amido group on
 organoamidocuprate structures.
;
_journal_issue 38
_journal_name_full 'Dalton transactions (Cambridge, England : 2003)'
_journal_page_first 14359
_journal_page_last 14367
_journal_paper_doi 10.1039/c4dt00965g
_journal_volume 43
_journal_year 2014
_chemical_absolute_configuration ad
_chemical_compound_source 'synthesis as described'
_chemical_formula_moiety 'C38 H44 Cu2 F6 Li2 N2'
_chemical_formula_sum 'C38 H44 Cu2 F6 Li2 N2'
_chemical_formula_weight 783.71
_chemical_name_systematic
;
 ?
;
_space_group_IT_number 18
_symmetry_cell_setting orthorhombic
_symmetry_Int_Tables_number 18
_symmetry_space_group_name_Hall 'P 2 2ab'
_symmetry_space_group_name_H-M 'P 21 21 2'
_atom_sites_solution_hydrogens geom
_atom_sites_solution_primary direct
_atom_sites_solution_secondary difmap
_audit_conform_dict_location ftp://ftp.iucr.org/pub/cif_core.dic
_audit_conform_dict_name cif_core.dic
_audit_conform_dict_version 2.3
_audit_creation_date 2005-07-02T09:36:51-00:00
_audit_creation_method 'WinGX routine CIF_UPDATE'
_cell_angle_alpha 90
_cell_angle_beta 90
_cell_angle_gamma 90
_cell_formula_units_Z 4
_cell_length_a 21.0141(6)
_cell_length_b 21.6688(8)
_cell_length_c 8.1686(3)
_cell_measurement_reflns_used 9275
_cell_measurement_temperature 173(2)
_cell_measurement_theta_max 26.022
_cell_measurement_theta_min 3.395
_cell_measurement_wavelength 0.71073
_cell_volume 3719.6(2)
_computing_cell_refinement 'HKL Scalepack (Otwinowski & Minor 1997)'
_computing_data_collection 'Collect (Nonius BV, 1997-2000)'
_computing_data_reduction 'HKL Denzo and Scalepack (Otwinowski & Minor 1997)'
_computing_molecular_graphics 'Ortep-3 for Windows (Farrugia, 1997)'
_computing_publication_material 'WinGX publication routines (Farrugia, 1999)'
_computing_structure_refinement 'SHELXL-97 (Sheldrick, 1997)'
_computing_structure_solution 'SHELXS-86 (Sheldrick, 1986)'
_diffrn_ambient_temperature 173(2)
_diffrn_detector 'CCD plate'
_diffrn_detector_area_resol_mean 9
_diffrn_measured_fraction_theta_full 0.989
_diffrn_measured_fraction_theta_max 0.989
_diffrn_measurement_device '95mm CCD camera on \k-goniostat'
_diffrn_measurement_device_type KappaCCD
_diffrn_measurement_method 'CCD rotation images, thick slices'
_diffrn_orient_matrix_type 'by Nonius Collect from scalepack cell'
_diffrn_orient_matrix_UB_11 -0.320196E-1
_diffrn_orient_matrix_UB_12 0.371289E-1
_diffrn_orient_matrix_UB_13 0.262212E-1
_diffrn_orient_matrix_UB_21 0.400991E-1
_diffrn_orient_matrix_UB_22 0.297654E-1
_diffrn_orient_matrix_UB_23 -0.326803E-1
_diffrn_orient_matrix_UB_31 -0.111146
_diffrn_orient_matrix_UB_32 0.424E-4
_diffrn_orient_matrix_UB_33 -0.193443E-1
_diffrn_radiation_monochromator graphite
_diffrn_radiation_probe x-ray
_diffrn_radiation_type MoK\a
_diffrn_radiation_wavelength 0.71073
_diffrn_reflns_av_R_equivalents 0.0538
_diffrn_reflns_av_unetI/netI 0.0791
_diffrn_reflns_limit_h_max 21
_diffrn_reflns_limit_h_min -25
_diffrn_reflns_limit_k_max 19
_diffrn_reflns_limit_k_min -26
_diffrn_reflns_limit_l_max 10
_diffrn_reflns_limit_l_min -7
_diffrn_reflns_number 15440
_diffrn_reflns_theta_full 26.01
_diffrn_reflns_theta_max 26.01
_diffrn_reflns_theta_min 3.42
_diffrn_source 'Enraf Nonius FR590'
_exptl_absorpt_coefficient_mu 1.202
_exptl_absorpt_correction_T_max 0.8218
_exptl_absorpt_correction_T_min 0.7532
_exptl_absorpt_correction_type multi-scan
_exptl_absorpt_process_details
;
        [c.f. r.h. blessing, acta cryst. (1995), a51, 33-38]
;
_exptl_crystal_colour colourless
_exptl_crystal_density_diffrn 1.399
_exptl_crystal_density_method 'not measured'
_exptl_crystal_description prism
_exptl_crystal_F_000 1616
_exptl_crystal_size_max 0.2
_exptl_crystal_size_mid 0.2
_exptl_crystal_size_min 0.15
_refine_diff_density_max 1.345
_refine_diff_density_min -0.561
_refine_diff_density_rms 0.091
_refine_ls_abs_structure_details 'Flack H D (1983), Acta Cryst. A39, 876-881'
_refine_ls_abs_structure_Flack 0.02(2)
_refine_ls_extinction_method none
_refine_ls_goodness_of_fit_ref 1.045
_refine_ls_hydrogen_treatment constr
_refine_ls_matrix_type full
_refine_ls_number_parameters 455
_refine_ls_number_reflns 7000
_refine_ls_number_restraints 0
_refine_ls_restrained_S_all 1.045
_refine_ls_R_factor_all 0.0866
_refine_ls_R_factor_gt 0.0603
_refine_ls_shift/su_max 0.001
_refine_ls_shift/su_mean 0
_refine_ls_structure_factor_coef Fsqd
_refine_ls_weighting_details 'calc w=1/[\s^2^(Fo^2^)+(0.0576P)^2^+6.7970P] where P=(Fo^2^+2Fc^2^)/3'
_refine_ls_weighting_scheme calc
_refine_ls_wR_factor_gt 0.1301
_refine_ls_wR_factor_ref 0.1438
_reflns_number_gt 5500
_reflns_number_total 7000
_reflns_threshold_expression >2sigma(I)
_cod_data_source_file c4dt00965g2.cif
_cod_data_source_block 4
_cod_depositor_comments 'Adding full bibliography for 7031351--7031353.cif.'
_cod_original_sg_symbol_H-M P2(1)2(1)2
_cod_database_code 7031353

loop_
_symmetry_equiv_pos_as_xyz
'x, y, z'
'-x, -y, z'
'x+1/2, -y+1/2, -z'
'-x+1/2, y+1/2, -z'

loop_
_atom_site_label
_atom_site_type_symbol
_atom_site_fract_x
_atom_site_fract_y
_atom_site_fract_z
_atom_site_U_iso_or_equiv
_atom_site_adp_type
_atom_site_occupancy
_atom_site_symmetry_multiplicity
_atom_site_calc_flag
_atom_site_refinement_flags
_atom_site_disorder_assembly
_atom_site_disorder_group
Cu1 Cu 0.77847(3) 0.70358(3) 0.59675(10) 0.0300(2) Uani 1 1 d . . .
Cu2 Cu 0.66715(3) 0.81018(3) 0.83921(10) 0.02873(19) Uani 1 1 d . . .
Li1 Li 0.6507(4) 0.6913(5) 0.6823(14) 0.038(3) Uani 1 1 d . . .
Li2 Li 0.8336(6) 0.8627(5) 0.7469(14) 0.040(3) Uani 1 1 d . . .
F1 F 0.6891(4) 0.6833(3) 0.2849(9) 0.126(3) Uani 1 1 d . A 1
F2 F 0.6119(2) 0.6615(2) 0.4480(6) 0.0637(14) Uani 1 1 d . A 1
F3 F 0.6327(2) 0.6019(2) 0.2437(6) 0.0626(13) Uani 1 1 d . A 1
F4 F 0.5856(2) 0.62788(16) 0.8162(7) 0.0598(13) Uani 1 1 d . A 1
F5 F 0.53049(18) 0.63265(19) 1.0373(6) 0.0528(12) Uani 1 1 d . A 1
F6 F 0.49132(18) 0.66377(18) 0.8108(6) 0.0521(11) Uani 1 1 d . A 1
N1 N 0.7229(2) 0.6340(2) 0.6106(7) 0.0293(11) Uani 1 1 d . A 1
N2 N 0.5974(2) 0.7569(2) 0.7886(7) 0.0273(12) Uani 1 1 d . A 1
C1 C 0.8321(3) 0.7737(3) 0.5719(8) 0.0299(14) Uani 1 1 d . A 1
C2 C 0.8944(3) 0.7768(3) 0.6381(9) 0.0372(16) Uani 1 1 d . A 1
C3 C 0.9319(3) 0.8297(4) 0.6190(9) 0.0463(19) Uani 1 1 d . A 1
H3 H 0.973 0.8308 0.6675 0.056 Uiso 1 1 calc R A 1
C4 C 0.9106(4) 0.8807(3) 0.5311(10) 0.048(2) Uani 1 1 d . A 1
C5 C 0.8503(3) 0.8791(3) 0.4672(9) 0.0414(18) Uani 1 1 d . A 1
H5 H 0.8349 0.9139 0.4088 0.05 Uiso 1 1 calc R A 1
C6 C 0.8104(3) 0.8271(3) 0.4858(8) 0.0323(15) Uani 1 1 d . A 1
C7 C 0.9209(3) 0.7227(4) 0.7326(11) 0.053(2) Uani 1 1 d . A 1
H7A H 0.9674 0.7227 0.7247 0.08 Uiso 1 1 calc R A 1
H7B H 0.9042 0.6842 0.6867 0.08 Uiso 1 1 calc R A 1
H7C H 0.9083 0.726 0.8477 0.08 Uiso 1 1 calc R A 1
C8 C 0.9529(5) 0.9372(4) 0.5138(13) 0.084(3) Uani 1 1 d . A 1
H8A H 0.9938 0.9295 0.5674 0.126 Uiso 0.5 1 calc PR A 1
H8B H 0.9321 0.9728 0.5653 0.126 Uiso 0.5 1 calc PR A 1
H8C H 0.9599 0.9459 0.3975 0.126 Uiso 0.5 1 calc PR A 1
H8D H 0.9301 0.9693 0.4527 0.126 Uiso 0.5 1 calc PR A 1
H8E H 0.9918 0.926 0.4548 0.126 Uiso 0.5 1 calc PR A 1
H8F H 0.964 0.9529 0.6227 0.126 Uiso 0.5 1 calc PR A 1
C9 C 0.7442(3) 0.8306(3) 0.4224(8) 0.0350(15) Uani 1 1 d . A 1
H9A H 0.7417 0.8623 0.3374 0.052 Uiso 1 1 calc R A 1
H9B H 0.7152 0.841 0.5121 0.052 Uiso 1 1 calc R A 1
H9C H 0.7321 0.7905 0.376 0.052 Uiso 1 1 calc R A 1
C10 C 0.7399(3) 0.5859(3) 0.7338(9) 0.0309(15) Uani 1 1 d . A 1
H10 H 0.7032 0.5567 0.7417 0.037 Uiso 1 1 calc R A 1
C11 C 0.7483(3) 0.6159(3) 0.9011(9) 0.0351(15) Uani 1 1 d . A 1
H11A H 0.7101 0.6396 0.9285 0.053 Uiso 1 1 calc R A 1
H11B H 0.7853 0.6434 0.8986 0.053 Uiso 1 1 calc R A 1
H11C H 0.755 0.5838 0.9838 0.053 Uiso 1 1 calc R A 1
C12 C 0.7988(3) 0.5483(3) 0.6893(9) 0.0315(15) Uani 1 1 d . A 1
C13 C 0.8068(3) 0.4902(3) 0.7658(9) 0.0388(17) Uani 1 1 d . A 1
H13 H 0.7742 0.4742 0.8341 0.047 Uiso 1 1 calc R A 1
C14 C 0.8626(3) 0.4564(3) 0.7413(11) 0.049(2) Uani 1 1 d . A 1
H14 H 0.8677 0.4176 0.7941 0.059 Uiso 1 1 calc R A 1
C15 C 0.9099(3) 0.4784(3) 0.6421(10) 0.0453(19) Uani 1 1 d . A 1
H15 H 0.9476 0.4551 0.626 0.054 Uiso 1 1 calc R A 1
C16 C 0.9024(3) 0.5350(3) 0.5653(9) 0.0361(16) Uani 1 1 d . A 1
H16 H 0.9353 0.5506 0.497 0.043 Uiso 1 1 calc R A 1
C17 C 0.8479(3) 0.5688(3) 0.5872(9) 0.0333(15) Uani 1 1 d . A 1
H17 H 0.8434 0.607 0.5317 0.04 Uiso 1 1 calc R A 1
C18 C 0.7046(4) 0.6028(4) 0.4609(10) 0.058(2) Uani 1 1 d . A 1
H18A H 0.743 0.5985 0.3914 0.069 Uiso 1 1 calc R A 1
H18B H 0.6902 0.5606 0.4896 0.069 Uiso 1 1 calc R A 1
C19 C 0.6569(4) 0.6310(4) 0.3676(11) 0.070(3) Uani 1 1 d . A 1
C20 C 0.7381(3) 0.8604(2) 0.8961(8) 0.0269(13) Uani 1 1 d . A 1
C21 C 0.7883(3) 0.8377(2) 0.9941(8) 0.0253(13) Uani 1 1 d . A 1
C22 C 0.8421(3) 0.8735(3) 1.0323(8) 0.0303(14) Uani 1 1 d . A 1
H22 H 0.8746 0.8563 1.0989 0.036 Uiso 1 1 calc R A 1
C23 C 0.8487(3) 0.9343(3) 0.9736(8) 0.0316(15) Uani 1 1 d . A 1
C24 C 0.7999(3) 0.9571(3) 0.8786(8) 0.0306(15) Uani 1 1 d . A 1
H24 H 0.8035 0.9978 0.8362 0.037 Uiso 1 1 calc R A 1
C25 C 0.7448(3) 0.9227(3) 0.8414(8) 0.0289(14) Uani 1 1 d . A 1
C26 C 0.7877(3) 0.7716(3) 1.0491(9) 0.0362(16) Uani 1 1 d . A 1
H26A H 0.7443 0.7599 1.0799 0.054 Uiso 1 1 calc R A 1
H26B H 0.8159 0.7668 1.1436 0.054 Uiso 1 1 calc R A 1
H26C H 0.8024 0.7451 0.9596 0.054 Uiso 1 1 calc R A 1
C27 C 0.9061(3) 0.9722(3) 1.0168(10) 0.0436(18) Uani 1 1 d . A 1
H27A H 0.9348 0.9477 1.0857 0.065 Uiso 0.5 1 calc PR A 1
H27B H 0.8927 1.0092 1.0766 0.065 Uiso 0.5 1 calc PR A 1
H27C H 0.9283 0.9843 0.9164 0.065 Uiso 0.5 1 calc PR A 1
H27D H 0.9025 1.0131 0.9668 0.065 Uiso 0.5 1 calc PR A 1
H27E H 0.9445 0.9516 0.9759 0.065 Uiso 0.5 1 calc PR A 1
H27F H 0.9089 0.9764 1.1361 0.065 Uiso 0.5 1 calc PR A 1
C28 C 0.6933(3) 0.9532(3) 0.7430(10) 0.0413(18) Uani 1 1 d . A 1
H28A H 0.7118 0.9861 0.676 0.062 Uiso 1 1 calc R A 1
H28B H 0.6614 0.9707 0.8171 0.062 Uiso 1 1 calc R A 1
H28C H 0.6731 0.9225 0.6717 0.062 Uiso 1 1 calc R A 1
C29 C 0.5456(3) 0.7832(3) 0.6855(9) 0.0324(15) Uani 1 1 d . A 1
H29 H 0.5197 0.748 0.6425 0.039 Uiso 1 1 calc R A 1
C30 C 0.5750(3) 0.8168(3) 0.5390(8) 0.0357(15) Uani 1 1 d . A 1
H30A H 0.6034 0.7886 0.48 0.053 Uiso 1 1 calc R A 1
H30B H 0.5994 0.8525 0.5778 0.053 Uiso 1 1 calc R A 1
H30C H 0.5412 0.8308 0.4653 0.053 Uiso 1 1 calc R A 1
C31 C 0.5008(3) 0.8270(3) 0.7753(9) 0.0340(16) Uani 1 1 d . A 1
C32 C 0.4352(3) 0.8236(3) 0.7517(9) 0.0347(16) Uani 1 1 d . A 1
H32 H 0.4184 0.7924 0.6823 0.042 Uiso 1 1 calc R A 1
C33 C 0.3942(3) 0.8642(3) 0.8264(11) 0.0472(19) Uani 1 1 d . A 1
H33 H 0.3499 0.862 0.8038 0.057 Uiso 1 1 calc R A 1
C34 C 0.4169(4) 0.9080(3) 0.9337(11) 0.052(2) Uani 1 1 d . A 1
H34 H 0.3883 0.9357 0.9861 0.063 Uiso 1 1 calc R A 1
C35 C 0.4815(4) 0.9114(3) 0.9647(12) 0.056(2) Uani 1 1 d . A 1
H35 H 0.4978 0.9407 1.0401 0.067 Uiso 1 1 calc R A 1
C36 C 0.5224(3) 0.8708(3) 0.8832(11) 0.053(2) Uani 1 1 d . A 1
H36 H 0.5669 0.8737 0.9033 0.063 Uiso 1 1 calc R A 1
C37 C 0.5713(3) 0.7270(3) 0.9329(9) 0.0327(15) Uani 1 1 d . A 1
H37A H 0.5374 0.7536 0.9793 0.039 Uiso 1 1 calc R A 1
H37B H 0.6053 0.7232 1.0163 0.039 Uiso 1 1 calc R A 1
C38 C 0.5437(3) 0.6636(3) 0.9006(9) 0.0348(15) Uani 1 1 d . A 1

loop_
_atom_site_aniso_label
_atom_site_aniso_U_11
_atom_site_aniso_U_22
_atom_site_aniso_U_33
_atom_site_aniso_U_23
_atom_site_aniso_U_13
_atom_site_aniso_U_12
Cu1 0.0285(4) 0.0317(4) 0.0300(4) -0.0005(3) 0.0019(3) 0.0030(3)
Cu2 0.0237(3) 0.0289(3) 0.0336(4) -0.0044(3) -0.0003(3) -0.0018(3)
Li1 0.030(5) 0.043(6) 0.040(7) -0.017(6) 0.005(5) 0.015(5)
Li2 0.044(6) 0.047(6) 0.029(7) -0.010(5) 0.011(6) -0.001(6)
F1 0.172(7) 0.104(5) 0.103(5) 0.027(4) -0.026(5) -0.045(5)
F2 0.045(2) 0.078(3) 0.068(3) -0.025(3) -0.018(2) 0.032(2)
F3 0.062(3) 0.064(3) 0.062(3) -0.028(2) -0.035(2) 0.014(2)
F4 0.056(2) 0.0308(19) 0.093(4) -0.008(2) 0.027(3) -0.0027(18)
F5 0.043(2) 0.054(2) 0.061(3) 0.019(2) -0.002(2) -0.0118(19)
F6 0.036(2) 0.056(2) 0.064(3) 0.008(2) -0.010(2) -0.0142(19)
N1 0.024(2) 0.031(2) 0.033(3) -0.009(2) -0.005(3) 0.006(2)
N2 0.022(3) 0.025(2) 0.034(3) -0.004(2) -0.003(2) 0.002(2)
C1 0.030(3) 0.032(3) 0.028(4) -0.003(3) 0.009(3) 0.003(3)
C2 0.030(3) 0.045(3) 0.037(4) -0.013(3) 0.002(3) 0.001(3)
C3 0.028(3) 0.071(5) 0.040(5) -0.012(4) 0.012(3) -0.009(3)
C4 0.050(5) 0.052(4) 0.043(5) -0.013(4) 0.020(4) -0.021(4)
C5 0.053(5) 0.040(3) 0.031(4) 0.001(3) 0.014(3) 0.000(3)
C6 0.038(3) 0.041(3) 0.018(3) -0.007(3) 0.009(3) -0.006(3)
C7 0.038(4) 0.068(5) 0.054(5) -0.001(4) -0.012(4) 0.012(4)
C8 0.095(7) 0.082(6) 0.075(7) -0.016(6) 0.024(6) -0.055(6)
C9 0.046(4) 0.040(3) 0.019(4) 0.000(3) 0.001(3) 0.005(3)
C10 0.024(3) 0.026(3) 0.043(4) -0.003(3) -0.001(3) -0.005(2)
C11 0.043(3) 0.036(3) 0.026(4) -0.001(3) 0.004(3) 0.003(3)
C12 0.027(3) 0.026(3) 0.042(4) -0.010(3) -0.004(3) -0.003(2)
C13 0.035(4) 0.032(3) 0.050(5) 0.000(3) 0.000(3) -0.003(3)
C14 0.044(4) 0.030(3) 0.073(6) -0.004(4) -0.022(4) 0.008(3)
C15 0.026(3) 0.042(4) 0.067(6) -0.010(4) -0.007(4) 0.009(3)
C16 0.027(3) 0.042(4) 0.039(5) -0.007(3) 0.003(3) 0.000(3)
C17 0.029(3) 0.027(3) 0.044(4) -0.001(3) -0.002(3) 0.002(2)
C18 0.049(5) 0.080(5) 0.045(5) -0.030(4) -0.020(4) 0.028(4)
C19 0.066(6) 0.091(6) 0.053(6) -0.032(5) -0.028(5) 0.032(5)
C20 0.027(3) 0.027(3) 0.027(3) -0.008(3) 0.005(3) 0.001(2)
C21 0.027(3) 0.025(3) 0.024(4) -0.005(2) 0.008(3) -0.002(3)
C22 0.032(3) 0.033(3) 0.026(4) -0.008(3) -0.003(3) 0.004(3)
C23 0.034(4) 0.028(3) 0.033(4) -0.011(3) 0.004(3) -0.001(3)
C24 0.035(3) 0.023(3) 0.035(4) -0.001(3) 0.011(3) 0.000(2)
C25 0.025(3) 0.029(3) 0.032(4) -0.010(3) 0.007(3) 0.002(2)
C26 0.040(4) 0.029(3) 0.039(4) -0.004(3) 0.003(3) -0.001(3)
C27 0.037(4) 0.041(4) 0.053(5) -0.004(4) -0.004(4) -0.013(3)
C28 0.041(4) 0.025(3) 0.058(5) 0.003(3) -0.009(4) 0.004(3)
C29 0.025(3) 0.029(3) 0.043(4) -0.002(3) -0.003(3) 0.000(3)
C30 0.036(3) 0.037(3) 0.034(4) 0.005(3) -0.004(3) -0.004(3)
C31 0.027(3) 0.027(3) 0.048(4) 0.004(3) 0.000(3) 0.002(3)
C32 0.023(3) 0.045(4) 0.036(4) 0.008(3) -0.002(3) -0.002(3)
C33 0.031(3) 0.053(4) 0.058(5) 0.012(4) -0.001(4) 0.014(3)
C34 0.049(4) 0.041(4) 0.067(6) 0.001(4) 0.012(4) 0.017(3)
C35 0.044(4) 0.039(4) 0.085(7) -0.023(4) 0.002(4) -0.001(3)
C36 0.035(4) 0.042(4) 0.082(7) -0.024(4) -0.006(4) 0.009(3)
C37 0.030(3) 0.034(3) 0.034(4) 0.002(3) -0.002(3) 0.001(3)
C38 0.025(3) 0.039(3) 0.040(4) 0.002(3) 0.008(3) -0.002(3)

loop_
_atom_type_symbol
_atom_type_description
_atom_type_scat_dispersion_real
_atom_type_scat_dispersion_imag
_atom_type_scat_source
C C 0.0033 0.0016 'International Tables Vol C Tables 4.2.6.8 and 6.1.1.4'
H H 0 0 'International Tables Vol C Tables 4.2.6.8 and 6.1.1.4'
Cu Cu 0.3201 1.2651 'International Tables Vol C Tables 4.2.6.8 and 6.1.1.4'
F F 0.0171 0.0103 'International Tables Vol C Tables 4.2.6.8 and 6.1.1.4'
Li Li -0.0003 0.0001 'International Tables Vol C Tables 4.2.6.8 and 6.1.1.4'
N N 0.0061 0.0033 'International Tables Vol C Tables 4.2.6.8 and 6.1.1.4'

loop_
_geom_angle_atom_site_label_1
_geom_angle_atom_site_label_2
_geom_angle_atom_site_label_3
_geom_angle
C1 Cu1 N1 177.0(3)
C20 Cu2 N2 177.4(2)
N2 Li1 N1 165.3(6)
C21 Li2 C6 130.1(6)
C21 Li2 C5 163.1(6)
C6 Li2 C5 35.3(3)
C21 Li2 C20 35.4(3)
C6 Li2 C20 106.9(5)
C5 Li2 C20 129.7(6)
C21 Li2 C22 35.2(3)
C6 Li2 C22 164.0(6)
C5 Li2 C22 160.5(6)
C20 Li2 C22 63.4(4)
C21 Li2 C1 109.2(5)
C6 Li2 C1 35.2(3)
C5 Li2 C1 62.8(4)
C20 Li2 C1 106.3(5)
C22 Li2 C1 132.2(6)
C21 Li2 C25 61.5(4)
C6 Li2 C25 108.2(5)
C5 Li2 C25 110.4(5)
C20 Li2 C25 35.0(3)
C22 Li2 C25 71.7(4)
C1 Li2 C25 128.1(6)
C21 Li2 C24 71.7(4)
C6 Li2 C24 129.0(6)
C5 Li2 C24 110.5(5)
C20 Li2 C24 62.4(3)
C22 Li2 C24 59.8(3)
C1 Li2 C24 160.2(6)
C25 Li2 C24 34.0(2)
C21 Li2 C3 131.5(6)
C6 Li2 C3 71.6(4)
C5 Li2 C3 59.7(4)
C20 Li2 C3 161.1(6)
C22 Li2 C3 113.1(6)
C1 Li2 C3 61.1(3)
C25 Li2 C3 163.8(6)
C24 Li2 C3 133.7(5)
C21 Li2 C4 162.4(7)
C6 Li2 C4 61.7(4)
C5 Li2 C4 33.4(3)
C20 Li2 C4 162.0(6)
C22 Li2 C4 130.9(6)
C1 Li2 C4 72.8(4)
C25 Li2 C4 131.7(6)
C24 Li2 C4 112.5(5)
C3 Li2 C4 33.3(3)
C21 Li2 C2 111.1(5)
C6 Li2 C2 61.3(3)
C5 Li2 C2 71.3(4)
C20 Li2 C2 128.6(5)
C22 Li2 C2 113.6(5)
C1 Li2 C2 34.2(3)
C25 Li2 C2 160.5(6)
C24 Li2 C2 165.1(6)
C3 Li2 C2 33.6(3)
C4 Li2 C2 60.4(4)
C21 Li2 C23 62.3(3)
C6 Li2 C23 159.6(6)
C5 Li2 C23 128.7(5)
C20 Li2 C23 74.4(4)
C22 Li2 C23 34.2(3)
C1 Li2 C23 165.0(6)
C25 Li2 C23 60.8(3)
C24 Li2 C23 33.0(3)
C3 Li2 C23 113.8(5)
C4 Li2 C23 111.3(5)
C2 Li2 C23 134.3(6)
C18 N1 C10 107.8(5)
C18 N1 Cu1 118.7(5)
C10 N1 Cu1 116.4(4)
C18 N1 Li1 109.2(5)
C10 N1 Li1 114.1(5)
Cu1 N1 Li1 89.5(4)
C37 N2 C29 110.6(5)
C37 N2 Cu2 112.6(4)
C29 N2 Cu2 116.9(4)
C37 N2 Li1 104.2(5)
C29 N2 Li1 115.7(5)
Cu2 N2 Li1 95.4(4)
C2 C1 C6 116.4(6)
C2 C1 Cu1 122.9(5)
C6 C1 Cu1 120.7(5)
C2 C1 Li2 73.9(5)
C6 C1 Li2 69.3(4)
Cu1 C1 Li2 125.8(4)
C3 C2 C1 121.0(6)
C3 C2 C7 119.1(6)
C1 C2 C7 119.9(6)
C3 C2 Li2 73.1(5)
C1 C2 Li2 71.9(4)
C7 C2 Li2 127.0(6)
C4 C3 C2 121.8(6)
C4 C3 Li2 73.4(5)
C2 C3 Li2 73.4(4)
C4 C3 H3 119.1
C2 C3 H3 119.1
Li2 C3 H3 126
C5 C4 C3 118.2(6)
C5 C4 C8 121.7(8)
C3 C4 C8 120.0(8)
C5 C4 Li2 69.8(5)
C3 C4 Li2 73.2(5)
C8 C4 Li2 126.0(6)
C4 C5 C6 121.8(7)
C4 C5 Li2 76.7(5)
C6 C5 Li2 71.6(5)
C4 C5 H5 119.1
C6 C5 H5 119.1
Li2 C5 H5 124.1
C5 C6 C1 120.7(6)
C5 C6 C9 118.6(6)
C1 C6 C9 120.7(6)
C5 C6 Li2 73.1(5)
C1 C6 Li2 75.5(5)
C9 C6 Li2 120.0(5)
C4 C8 H8A 109.5
C4 C8 H8B 109.5
H8A C8 H8B 109.5
C4 C8 H8C 109.5
H8A C8 H8C 109.5
H8B C8 H8C 109.5
C4 C8 H8D 109.5
H8A C8 H8D 141.1
H8B C8 H8D 56.3
H8C C8 H8D 56.3
C4 C8 H8E 109.5
H8A C8 H8E 56.3
H8B C8 H8E 141.1
H8C C8 H8E 56.3
H8D C8 H8E 109.5
C4 C8 H8F 109.5
H8A C8 H8F 56.3
H8B C8 H8F 56.3
H8C C8 H8F 141.1
H8D C8 H8F 109.5
H8E C8 H8F 109.5
N1 C10 C11 109.6(5)
N1 C10 C12 114.0(5)
C11 C10 C12 110.3(5)
N1 C10 H10 107.6
C11 C10 H10 107.6
C12 C10 H10 107.6
C10 C11 H11A 109.5
C10 C11 H11B 109.5
H11A C11 H11B 109.5
C10 C11 H11C 109.5
H11A C11 H11C 109.5
H11B C11 H11C 109.5
C17 C12 C13 117.2(5)
C17 C12 C10 124.8(5)
C13 C12 C10 117.8(6)
C14 C13 C12 120.3(7)
C14 C13 H13 119.9
C12 C13 H13 119.9
C15 C14 C13 120.7(6)
C15 C14 H14 119.7
C13 C14 H14 119.7
C14 C15 C16 119.6(6)
C14 C15 H15 120.2
C16 C15 H15 120.2
C17 C16 C15 120.5(6)
C17 C16 H16 119.8
C15 C16 H16 119.8
C16 C17 C12 121.7(6)
C16 C17 H17 119.1
C12 C17 H17 119.1
C19 C18 N1 116.4(6)
C19 C18 H18A 108.2
N1 C18 H18A 108.2
C19 C18 H18B 108.2
N1 C18 H18B 108.2
H18A C18 H18B 107.3
F3 C19 F2 110.5(7)
F3 C19 C18 119.6(7)
F2 C19 C18 117.3(7)
F3 C19 F1 101.2(7)
F2 C19 F1 99.7(7)
C18 C19 F1 104.7(8)
C21 C20 C25 115.6(5)
C21 C20 Cu2 121.7(4)
C25 C20 Cu2 122.7(5)
C21 C20 Li2 70.3(4)
C25 C20 Li2 74.6(4)
Cu2 C20 Li2 123.7(4)
C22 C21 C20 122.4(5)
C22 C21 C26 117.8(6)
C20 C21 C26 119.6(5)
C22 C21 Li2 74.5(5)
C20 C21 Li2 74.3(5)
C26 C21 Li2 119.4(5)
C21 C22 C23 121.3(6)
C21 C22 Li2 70.4(5)
C23 C22 Li2 76.3(5)
C21 C22 H22 119.3
C23 C22 H22 119.3
Li2 C22 H22 125.8
C24 C23 C22 116.9(6)
C24 C23 C27 122.4(6)
C22 C23 C27 120.7(6)
C24 C23 Li2 72.7(5)
C22 C23 Li2 69.5(4)
C27 C23 Li2 129.2(5)
C23 C24 C25 123.0(5)
C23 C24 Li2 74.3(4)
C25 C24 Li2 72.4(4)
C23 C24 H24 118.5
C25 C24 H24 118.5
Li2 C24 H24 126.8
C24 C25 C20 120.8(6)
C24 C25 C28 118.4(5)
C20 C25 C28 120.8(5)
C24 C25 Li2 73.6(4)
C20 C25 Li2 70.4(4)
C28 C25 Li2 128.8(6)
C23 C27 H27A 109.5
C23 C27 H27B 109.5
H27A C27 H27B 109.5
C23 C27 H27C 109.5
H27A C27 H27C 109.5
H27B C27 H27C 109.5
C23 C27 H27D 109.5
H27A C27 H27D 141.1
H27B C27 H27D 56.3
H27C C27 H27D 56.3
C23 C27 H27E 109.5
H27A C27 H27E 56.3
H27B C27 H27E 141.1
H27C C27 H27E 56.3
H27D C27 H27E 109.5
C23 C27 H27F 109.5
H27A C27 H27F 56.3
H27B C27 H27F 56.3
H27C C27 H27F 141.1
H27D C27 H27F 109.5
H27E C27 H27F 109.5
N2 C29 C31 114.7(5)
N2 C29 C30 109.1(5)
C31 C29 C30 109.2(5)
N2 C29 H29 107.9
C31 C29 H29 107.9
C30 C29 H29 107.9
C29 C30 H30A 109.5
C29 C30 H30B 109.5
H30A C30 H30B 109.5
C29 C30 H30C 109.5
H30A C30 H30C 109.5
H30B C30 H30C 109.5
C36 C31 C32 116.9(6)
C36 C31 C29 122.3(5)
C32 C31 C29 120.8(6)
C33 C32 C31 121.7(7)
C33 C32 H32 119.2
C31 C32 H32 119.2
C32 C33 C34 120.5(6)
C32 C33 H33 119.8
C34 C33 H33 119.8
C33 C34 C35 119.5(7)
C33 C34 H34 120.3
C35 C34 H34 120.3
C34 C35 C36 119.0(7)
C34 C35 H35 120.5
C36 C35 H35 120.5
C31 C36 C35 122.4(6)
C31 C36 H36 118.8
C35 C36 H36 118.8
N2 C37 C38 114.1(6)
N2 C37 H37A 108.7
C38 C37 H37A 108.7
N2 C37 H37B 108.7
C38 C37 H37B 108.7
H37A C37 H37B 107.6
F6 C38 F5 107.0(5)
F6 C38 F4 105.0(6)
F5 C38 F4 105.9(5)
F6 C38 C37 114.3(5)
F5 C38 C37 113.0(6)
F4 C38 C37 111.0(5)

loop_
_geom_bond_atom_site_label_1
_geom_bond_atom_site_label_2
_geom_bond_distance
Cu1 C1 1.903(6)
Cu1 N1 1.910(5)
Cu2 C20 1.903(5)
Cu2 N2 1.910(5)
Li1 N2 2.008(10)
Li1 N1 2.045(10)
Li2 C21 2.297(13)
Li2 C6 2.319(13)
Li2 C5 2.339(13)
Li2 C20 2.348(13)
Li2 C22 2.350(13)
Li2 C1 2.400(12)
Li2 C25 2.402(13)
Li2 C24 2.418(12)
Li2 C3 2.423(13)
Li2 C4 2.425(13)
Li2 C2 2.427(13)
Li2 C23 2.437(12)
F1 C19 1.483(12)
F2 C19 1.329(9)
F3 C19 1.296(9)
F4 C38 1.359(7)
F5 C38 1.331(8)
F6 C38 1.324(8)
N1 C18 1.450(9)
N1 C10 1.491(8)
N2 C37 1.454(8)
N2 C29 1.489(8)
C1 C2 1.418(9)
C1 C6 1.429(9)
C2 C3 1.400(9)
C2 C7 1.509(10)
C3 C4 1.391(11)
C3 H3 0.95
C4 C5 1.373(11)
C4 C8 1.520(10)
C5 C6 1.411(9)
C5 H5 0.95
C6 C9 1.486(9)
C7 H7A 0.98
C7 H7B 0.98
C7 H7C 0.98
C8 H8A 0.98
C8 H8B 0.98
C8 H8C 0.98
C8 H8D 0.98
C8 H8E 0.98
C8 H8F 0.98
C9 H9A 0.98
C9 H9B 0.98
C9 H9C 0.98
C10 C11 1.523(9)
C10 C12 1.526(8)
C10 H10 1
C11 H11A 0.98
C11 H11B 0.98
C11 H11C 0.98
C12 C17 1.400(9)
C12 C13 1.414(9)
C13 C14 1.397(9)
C13 H13 0.95
C14 C15 1.368(11)
C14 H14 0.95
C15 C16 1.387(10)
C15 H15 0.95
C16 C17 1.370(8)
C16 H16 0.95
C17 H17 0.95
C18 C19 1.400(11)
C18 H18A 0.99
C18 H18B 0.99
C20 C21 1.412(9)
C20 C25 1.431(8)
C21 C22 1.404(8)
C21 C26 1.501(8)
C22 C23 1.410(9)
C22 H22 0.95
C23 C24 1.378(9)
C23 C27 1.501(9)
C24 C25 1.409(8)
C24 H24 0.95
C25 C28 1.500(9)
C26 H26A 0.98
C26 H26B 0.98
C26 H26C 0.98
C27 H27A 0.98
C27 H27B 0.98
C27 H27C 0.98
C27 H27D 0.98
C27 H27E 0.98
C27 H27F 0.98
C28 H28A 0.98
C28 H28B 0.98
C28 H28C 0.98
C29 C31 1.526(9)
C29 C30 1.532(9)
C29 H29 1
C30 H30A 0.98
C30 H30B 0.98
C30 H30C 0.98
C31 C36 1.373(9)
C31 C32 1.393(8)
C32 C33 1.374(9)
C32 H32 0.95
C33 C34 1.377(11)
C33 H33 0.95
C34 C35 1.383(11)
C34 H34 0.95
C35 C36 1.398(10)
C35 H35 0.95
C36 H36 0.95
C37 C38 1.514(8)
C37 H37A 0.99
C37 H37B 0.99
